data_2016708
loop_
_publ_author_name
'Sopkov\'a-de Oliveira Santos, Jana'
'Verhaeghe, Pierre'
'Lohier, Jean-Fran\,cois'
'Rathelot, Pascal'
'Vanelle, Patrice'
'Rault, Sylvain'

_publ_section_title
;
 Nitrated isomers of 2-(trichloromethyl)quinoline
;
_journal_coeditor_code FA3148
_journal_issue 8
_journal_name_full 'Acta Crystallographica Section C'
_journal_page_first o441
_journal_page_last o444
_journal_paper_doi 10.1107/S0108270108020374
_journal_volume 64
_journal_year 2008
_chemical_formula_iupac 'C10 H5 Cl3 N2 O2'
_chemical_formula_moiety 'C10 H5 Cl3 N2 O2'
_chemical_formula_sum 'C10 H5 Cl3 N2 O2'
_chemical_formula_weight 291.51
_chemical_name_systematic
;
5-nitro-2-(trichloromethyl)quinoline
;
_space_group_IT_number 2
_symmetry_cell_setting triclinic
_symmetry_space_group_name_Hall '-P 1'
_symmetry_space_group_name_H-M 'P -1'
_atom_sites_solution_hydrogens difmap
_atom_sites_solution_primary direct
_atom_sites_solution_secondary difmap
_audit_creation_method SHELXL97
_cell_angle_alpha 69.927(5)
_cell_angle_beta 87.071(5)
_cell_angle_gamma 78.391(5)
_cell_formula_units_Z 4
_cell_length_a 7.7551(6)
_cell_length_b 11.3903(9)
_cell_length_c 13.6023(11)
_cell_measurement_reflns_used 5806
_cell_measurement_temperature 150(2)
_cell_measurement_theta_max 29.16
_cell_measurement_theta_min 2.90
_cell_volume 1105.25(16)
_computing_cell_refinement 'APEX2 (Bruker, 2006)'
_computing_data_collection 'APEX2 (Bruker, 2006)'
_computing_data_reduction 'SAINT (Bruker, 2006)'
_computing_molecular_graphics 'ORTEP-3 (Farrugia, 1997)'
_computing_publication_material 'SHELXL97 (Sheldrick, 2008)'
_computing_structure_refinement 'SHELXL97 (Sheldrick, 2008)'
_computing_structure_solution 'SHELXTL (Sheldrick, 2008)'
_diffrn_ambient_temperature 150(2)
_diffrn_measured_fraction_theta_full 0.986
_diffrn_measured_fraction_theta_max 0.986
_diffrn_measurement_device_type 'Bruker APEXII CCD area-detector'
_diffrn_measurement_method '\f and \w'
_diffrn_radiation_monochromator graphite
_diffrn_radiation_source 'sealed tube'
_diffrn_radiation_type MoK\a
_diffrn_radiation_wavelength 0.71073
_diffrn_reflns_av_R_equivalents 0.0226
_diffrn_reflns_av_sigmaI/netI 0.0230
_diffrn_reflns_limit_h_max 10
_diffrn_reflns_limit_h_min -7
_diffrn_reflns_limit_k_max 15
_diffrn_reflns_limit_k_min -14
_diffrn_reflns_limit_l_max 18
_diffrn_reflns_limit_l_min -16
_diffrn_reflns_number 21169
_diffrn_reflns_theta_full 29.17
_diffrn_reflns_theta_max 29.17
_diffrn_reflns_theta_min 2.68
_diffrn_standards_decay_% 0
_exptl_absorpt_coefficient_mu 0.817
_exptl_absorpt_correction_type none
_exptl_crystal_colour 'translucent pale brown'
_exptl_crystal_density_diffrn 1.752
_exptl_crystal_density_method 'not measured'
_exptl_crystal_description plate
_exptl_crystal_F_000 584
_exptl_crystal_size_max 0.38
_exptl_crystal_size_mid 0.28
_exptl_crystal_size_min 0.25
_refine_diff_density_max 0.466
_refine_diff_density_min -0.260
_refine_ls_extinction_method none
_refine_ls_goodness_of_fit_ref 1.068
_refine_ls_hydrogen_treatment refall
_refine_ls_matrix_type full
_refine_ls_number_parameters 347
_refine_ls_number_reflns 5900
_refine_ls_number_restraints 0
_refine_ls_restrained_S_all 1.068
_refine_ls_R_factor_all 0.0272
_refine_ls_R_factor_gt 0.0224
_refine_ls_shift/su_max 0.001
_refine_ls_shift/su_mean 0.000
_refine_ls_structure_factor_coef Fsqd
_refine_ls_weighting_details 'calc w = 1/[\s^2^(Fo^2^)+(0.0268P)^2^+0.4850P] where P=(Fo^2^+2Fc^2^)/3'
_refine_ls_weighting_scheme calc
_refine_ls_wR_factor_gt 0.0581
_refine_ls_wR_factor_ref 0.0619
_reflns_number_gt 5286
_reflns_number_total 5900
_reflns_threshold_expression I>2\s(I)
_cod_data_source_file fa3148.cif
_cod_data_source_block III
_cod_original_cell_volume 1105.25(15)
_cod_original_sg_symbol_H-M P-1
_cod_database_code 2016708
_cod_database_fobs_code 2016708

loop_
_symmetry_equiv_pos_as_xyz
'x, y, z'
'-x, -y, -z'

loop_
_atom_site_type_symbol
_atom_site_label
_atom_site_fract_x
_atom_site_fract_y
_atom_site_fract_z
_atom_site_U_iso_or_equiv
_atom_site_adp_type
_atom_site_calc_flag
_atom_site_occupancy
N N11 0.43438(13) 0.22960(10) 0.80972(8) 0.01453(18) Uani d 1
C C12 0.48445(15) 0.31467(11) 0.72662(9) 0.0143(2) Uani d 1
C C13 0.53389(16) 0.29276(12) 0.63196(9) 0.0178(2) Uani d 1
H H13 0.562(2) 0.3587(18) 0.5721(14) 0.024(4) Uiso d 1
C C14 0.53711(16) 0.17438(12) 0.62628(9) 0.0178(2) Uani d 1
H H14 0.570(2) 0.1567(18) 0.5654(14) 0.024(4) Uiso d 1
C C14A 0.48951(15) 0.07755(11) 0.71504(9) 0.0143(2) Uani d 1
C C15 0.48221(15) -0.04903(11) 0.72199(9) 0.0156(2) Uani d 1
C C16 0.42602(16) -0.13497(12) 0.80916(10) 0.0171(2) Uani d 1
H H16 0.426(2) -0.2197(18) 0.8094(13) 0.022(4) Uiso d 1
C C17 0.37405(16) -0.09917(12) 0.89726(9) 0.0169(2) Uani d 1
H H17 0.338(2) -0.1603(19) 0.9568(15) 0.027(4) Uiso d 1
C C18 0.37622(15) 0.02161(12) 0.89528(9) 0.0158(2) Uani d 1
H H18 0.341(2) 0.0465(18) 0.9518(14) 0.023(4) Uiso d 1
C C18A 0.43444(14) 0.11120(11) 0.80541(9) 0.0138(2) Uani d 1
C C120 0.47421(15) 0.44671(11) 0.73498(9) 0.0154(2) Uani d 1
Cl Cl11 0.52356(4) 0.43612(3) 0.86399(2) 0.01923(7) Uani d 1
Cl Cl12 0.62116(4) 0.53249(3) 0.64921(2) 0.01945(6) Uani d 1
Cl Cl13 0.25585(4) 0.53581(3) 0.69886(3) 0.02495(7) Uani d 1
N N12 0.53457(15) -0.09447(10) 0.63356(8) 0.0191(2) Uani d 1
O O11 0.65414(13) -0.05422(10) 0.57750(7) 0.02397(19) Uani d 1
O O12 0.45554(16) -0.17240(10) 0.62212(8) 0.0282(2) Uani d 1
N N21 0.92776(13) -0.05485(9) 0.86257(7) 0.01364(18) Uani d 1
C C22 0.95423(14) -0.14273(11) 0.81846(8) 0.01277(19) Uani d 1
C C23 1.01433(16) -0.12367(12) 0.71524(9) 0.0161(2) Uani d 1
H H23 1.042(2) -0.1905(18) 0.6896(14) 0.026(4) Uiso d 1
C C24 1.03456(16) -0.00416(12) 0.65354(9) 0.0160(2) Uani d 1
H H24 1.078(2) 0.0113(18) 0.5838(14) 0.024(4) Uiso d 1
C C24A 0.99908(14) 0.09597(11) 0.69532(8) 0.01308(19) Uani d 1
C C25 1.01413(15) 0.22490(11) 0.64227(9) 0.0148(2) Uani d 1
C C26 0.99756(16) 0.31334(12) 0.69108(9) 0.0168(2) Uani d 1
H H26 1.011(2) 0.3977(18) 0.6500(14) 0.024(4) Uiso d 1
C C27 0.95829(17) 0.27823(12) 0.79842(10) 0.0180(2) Uani d 1
H H27 0.948(2) 0.3418(18) 0.8301(14) 0.022(4) Uiso d 1
C C28 0.93461(16) 0.15684(11) 0.85296(9) 0.0164(2) Uani d 1
H H28 0.908(2) 0.1290(17) 0.9240(14) 0.021(4) Uiso d 1
C C28A 0.95347(14) 0.06419(11) 0.80293(8) 0.01293(19) Uani d 1
C C220 0.92828(15) -0.27577(11) 0.88714(9) 0.0140(2) Uani d 1
Cl Cl21 0.79043(4) -0.27363(3) 0.99337(2) 0.01697(6) Uani d 1
Cl Cl22 1.14003(4) -0.37009(3) 0.93662(2) 0.01873(6) Uani d 1
Cl Cl23 0.83655(4) -0.34963(3) 0.81128(2) 0.01901(6) Uani d 1
N N22 1.03808(15) 0.27163(11) 0.52829(8) 0.0209(2) Uani d 1
O O21 0.97422(16) 0.22181(10) 0.47560(7) 0.0301(2) Uani d 1
O O22 1.11331(16) 0.36176(11) 0.49120(9) 0.0352(3) Uani d 1

loop_
_atom_site_aniso_label
_atom_site_aniso_U_11
_atom_site_aniso_U_22
_atom_site_aniso_U_33
_atom_site_aniso_U_12
_atom_site_aniso_U_13
_atom_site_aniso_U_23
N11 0.0148(4) 0.0135(5) 0.0164(4) -0.0036(3) 0.0009(3) -0.0061(4)
C12 0.0139(5) 0.0134(5) 0.0165(5) -0.0032(4) -0.0005(4) -0.0056(4)
C13 0.0221(5) 0.0168(5) 0.0144(5) -0.0060(4) 0.0019(4) -0.0042(4)
C14 0.0217(5) 0.0181(6) 0.0146(5) -0.0042(4) 0.0012(4) -0.0068(4)
C14A 0.0143(5) 0.0136(5) 0.0154(5) -0.0016(4) -0.0016(4) -0.0059(4)
C15 0.0158(5) 0.0149(5) 0.0169(5) -0.0004(4) -0.0023(4) -0.0078(4)
C16 0.0167(5) 0.0135(5) 0.0212(5) -0.0021(4) -0.0019(4) -0.0063(4)
C17 0.0166(5) 0.0148(5) 0.0183(5) -0.0035(4) 0.0008(4) -0.0040(4)
C18 0.0154(5) 0.0165(5) 0.0157(5) -0.0034(4) 0.0010(4) -0.0056(4)
C18A 0.0130(5) 0.0134(5) 0.0155(5) -0.0028(4) -0.0012(4) -0.0051(4)
C120 0.0153(5) 0.0145(5) 0.0169(5) -0.0042(4) 0.0009(4) -0.0053(4)
Cl11 0.02483(14) 0.01957(14) 0.01781(12) -0.01082(11) 0.00290(10) -0.00874(10)
Cl12 0.02378(14) 0.01470(13) 0.01952(13) -0.00819(10) 0.00423(10) -0.00341(10)
Cl13 0.01733(13) 0.01935(15) 0.04036(18) 0.00048(11) -0.00507(12) -0.01443(13)
N12 0.0248(5) 0.0142(5) 0.0178(5) 0.0009(4) -0.0024(4) -0.0068(4)
O11 0.0236(4) 0.0260(5) 0.0223(4) -0.0008(4) 0.0032(3) -0.0109(4)
O12 0.0469(6) 0.0193(5) 0.0244(5) -0.0110(4) 0.0003(4) -0.0121(4)
N21 0.0156(4) 0.0124(4) 0.0132(4) -0.0041(3) 0.0007(3) -0.0040(3)
C22 0.0130(5) 0.0122(5) 0.0131(5) -0.0034(4) -0.0004(4) -0.0036(4)
C23 0.0208(5) 0.0147(5) 0.0138(5) -0.0031(4) 0.0008(4) -0.0063(4)
C24 0.0189(5) 0.0167(5) 0.0121(5) -0.0024(4) 0.0010(4) -0.0050(4)
C24A 0.0126(5) 0.0132(5) 0.0127(4) -0.0029(4) -0.0001(4) -0.0031(4)
C25 0.0143(5) 0.0151(5) 0.0129(5) -0.0036(4) 0.0011(4) -0.0018(4)
C26 0.0163(5) 0.0132(5) 0.0194(5) -0.0045(4) -0.0013(4) -0.0027(4)
C27 0.0221(5) 0.0138(5) 0.0193(5) -0.0042(4) -0.0011(4) -0.0064(4)
C28 0.0214(5) 0.0143(5) 0.0145(5) -0.0039(4) 0.0008(4) -0.0060(4)
C28A 0.0141(5) 0.0121(5) 0.0124(5) -0.0033(4) 0.0002(4) -0.0035(4)
C220 0.0148(5) 0.0124(5) 0.0152(5) -0.0031(4) -0.0004(4) -0.0051(4)
Cl21 0.01962(13) 0.01458(13) 0.01654(12) -0.00577(10) 0.00467(9) -0.00435(9)
Cl22 0.01613(12) 0.01392(13) 0.02257(13) -0.00129(10) -0.00191(10) -0.00231(10)
Cl23 0.02259(13) 0.01585(13) 0.02247(13) -0.00699(10) -0.00148(10) -0.00935(10)
N22 0.0249(5) 0.0169(5) 0.0155(5) -0.0016(4) 0.0044(4) -0.0006(4)
O21 0.0501(6) 0.0231(5) 0.0140(4) -0.0028(4) -0.0021(4) -0.0046(4)
O22 0.0426(6) 0.0292(6) 0.0283(5) -0.0161(5) 0.0146(5) 0.0003(4)

loop_
_atom_type_symbol
_atom_type_description
_atom_type_scat_dispersion_real
_atom_type_scat_dispersion_imag
_atom_type_scat_source
C C 0.0033 0.0016 'International Tables Vol C Tables 4.2.6.8 and 6.1.1.4'
H H 0.0000 0.0000 'International Tables Vol C Tables 4.2.6.8 and 6.1.1.4'
N N 0.0061 0.0033 'International Tables Vol C Tables 4.2.6.8 and 6.1.1.4'
O O 0.0106 0.0060 'International Tables Vol C Tables 4.2.6.8 and 6.1.1.4'
Cl Cl 0.1484 0.1585 'International Tables Vol C Tables 4.2.6.8 and 6.1.1.4'

loop_
_geom_angle_atom_site_label_1
_geom_angle_atom_site_label_2
_geom_angle_atom_site_label_3
_geom_angle
C12 N11 C18A 117.98(10)
N11 C12 C13 124.04(11)
N11 C12 C120 115.35(10)
C13 C12 C120 120.48(10)
C14 C13 C12 118.97(11)
C14 C13 H13 119.7(11)
C12 C13 H13 121.4(11)
C13 C14 C14A 119.29(11)
C13 C14 H14 121.0(11)
C14A C14 H14 119.7(11)
C14 C14A C15 126.63(10)
C14 C14A C18A 117.25(10)
C15 C14A C18A 116.04(10)
C16 C15 C14A 122.96(11)
C16 C15 N12 116.03(10)
C14A C15 N12 121.00(11)
C15 C16 C17 119.60(11)
C15 C16 H16 118.9(10)
C17 C16 H16 121.5(11)
C18 C17 C16 120.35(11)
C18 C17 H17 121.5(12)
C16 C17 H17 118.2(12)
C17 C18 C18A 120.43(11)
C17 C18 H18 121.2(11)
C18A C18 H18 118.4(11)
N11 C18A C18 117.02(10)
N11 C18A C14A 122.37(10)
C18 C18A C14A 120.60(10)
C12 C120 Cl12 112.11(8)
C12 C120 Cl11 111.62(8)
Cl12 C120 Cl11 107.88(6)
C12 C120 Cl13 108.18(8)
Cl12 C120 Cl13 107.72(6)
Cl11 C120 Cl13 109.23(6)
O11 N12 O12 124.45(11)
O11 N12 C15 118.72(10)
O12 N12 C15 116.82(11)
C22 N21 C28A 117.49(10)
N21 C22 C23 124.26(11)
N21 C22 C220 116.64(10)
C23 C22 C220 118.99(10)
C24 C23 C22 118.80(11)
C24 C23 H23 119.9(11)
C22 C23 H23 121.3(11)
C23 C24 C24A 119.28(10)
C23 C24 H24 120.7(11)
C24A C24 H24 120.0(11)
C24 C24A C25 126.44(10)
C24 C24A C28A 117.34(10)
C25 C24A C28A 116.11(10)
C26 C25 C24A 123.18(10)
C26 C25 N22 116.29(11)
C24A C25 N22 120.42(10)
C25 C26 C27 119.45(11)
C25 C26 H26 118.0(11)
C27 C26 H26 122.6(11)
C28 C27 C26 120.17(11)
C28 C27 H27 122.4(11)
C26 C27 H27 117.4(11)
C27 C28 C28A 120.61(11)
C27 C28 H28 123.5(11)
C28A C28 H28 115.9(11)
N21 C28A C28 117.17(10)
N21 C28A C24A 122.48(10)
C28 C28A C24A 120.35(10)
C22 C220 Cl21 112.84(8)
C22 C220 Cl23 110.31(7)
Cl21 C220 Cl23 108.49(6)
C22 C220 Cl22 107.97(7)
Cl21 C220 Cl22 108.77(6)
Cl23 C220 Cl22 108.36(6)
O22 N22 O21 123.95(11)
O22 N22 C25 118.04(11)
O21 N22 C25 117.92(11)

loop_
_geom_bond_atom_site_label_1
_geom_bond_atom_site_label_2
_geom_bond_distance
N11 C12 1.3123(15)
N11 C18A 1.3697(15)
C12 C13 1.4138(16)
C12 C120 1.5328(16)
C13 C14 1.3721(17)
C13 H13 0.951(19)
C14 C14A 1.4194(16)
C14 H14 0.930(18)
C14A C15 1.4246(16)
C14A C18A 1.4298(15)
C15 C16 1.3697(17)
C15 N12 1.4740(15)
C16 C17 1.4088(16)
C16 H16 0.965(18)
C17 C18 1.3703(17)
C17 H17 0.943(19)
C18 C18A 1.4185(16)
C18 H18 0.918(18)
C120 Cl12 1.7732(12)
C120 Cl11 1.7734(12)
C120 Cl13 1.7860(12)
N12 O11 1.2290(15)
N12 O12 1.2292(15)
N21 C22 1.3119(14)
N21 C28A 1.3688(14)
C22 C23 1.4144(15)
C22 C220 1.5302(16)
C23 C24 1.3675(17)
C23 H23 0.926(19)
C24 C24A 1.4149(16)
C24 H24 0.959(18)
C24A C25 1.4227(16)
C24A C28A 1.4261(15)
C25 C26 1.3675(17)
C25 N22 1.4715(15)
C26 C27 1.4098(17)
C26 H26 0.954(19)
C27 C28 1.3711(17)
C27 H27 0.950(18)
C28 C28A 1.4208(15)
C28 H28 0.935(18)
C220 Cl21 1.7570(12)
C220 Cl23 1.7861(11)
C220 Cl22 1.7917(12)
N22 O22 1.2266(16)
N22 O21 1.2286(16)

loop_
_cod_related_entry_id
_cod_related_entry_database
_cod_related_entry_code
1 ChemSpider 28507871
